data_2229063
loop_
_publ_author_name
'Fun, Hoong-Kun'
'Yeap, Chin Sing'
'Prasad, D. Jagadeesh'
'Castelino, Prakash Anil'
'Anitha, V. V.'

_publ_section_title
;
 2-Isobutyl-6-(4-methoxyphenyl)imidazo[2,1-<i>b</i>][1,3,4]thiadiazole
;
_journal_coeditor_code HB5778
_journal_issue 2
_journal_name_full 'Acta Crystallographica Section E'
_journal_page_first o255
_journal_paper_doi 10.1107/S1600536810053225
_journal_volume 67
_journal_year 2011
_chemical_formula_iupac 'C15 H17 N3 O S'
_chemical_formula_moiety 'C15 H17 N3 O S'
_chemical_formula_sum 'C15 H17 N3 O S'
_chemical_formula_weight 287.38
_chemical_name_systematic
;
2-Isobutyl-6-(4-methoxyphenyl)imidazo[2,1-<i>b</i>][1,3,4]thiadiazole
;
_space_group_IT_number 2
_symmetry_cell_setting triclinic
_symmetry_space_group_name_Hall '-P 1'
_symmetry_space_group_name_H-M 'P -1'
_atom_sites_solution_hydrogens geom
_atom_sites_solution_primary direct
_atom_sites_solution_secondary difmap
_audit_creation_method SHELXL-97
_cell_angle_alpha 85.1740(10)
_cell_angle_beta 85.1640(10)
_cell_angle_gamma 80.6900(10)
_cell_formula_units_Z 2
_cell_length_a 5.71390(10)
_cell_length_b 10.17950(10)
_cell_length_c 12.9689(2)
_cell_measurement_reflns_used 6150
_cell_measurement_temperature 296(2)
_cell_measurement_theta_max 30.14
_cell_measurement_theta_min 2.48
_cell_volume 739.837(19)
_computing_cell_refinement 'SAINT (Bruker, 2009)'
_computing_data_collection 'APEX2 (Bruker, 2009)'
_computing_data_reduction 'SAINT (Bruker, 2009)'
_computing_molecular_graphics 'SHELXTL (Sheldrick, 2008)'
_computing_publication_material 'SHELXTL (Sheldrick, 2008) and PLATON (Spek, 2009)'
_computing_structure_refinement 'SHELXTL (Sheldrick, 2008)'
_computing_structure_solution 'SHELXTL (Sheldrick, 2008)'
_diffrn_ambient_temperature 296(2)
_diffrn_measured_fraction_theta_full 0.992
_diffrn_measured_fraction_theta_max 0.992
_diffrn_measurement_device_type 'Bruker SMART APEXII CCD'
_diffrn_measurement_method '\f and \w scans'
_diffrn_radiation_monochromator graphite
_diffrn_radiation_source 'fine-focus sealed tube'
_diffrn_radiation_type MoK\a
_diffrn_radiation_wavelength 0.71073
_diffrn_reflns_av_R_equivalents 0.0284
_diffrn_reflns_av_sigmaI/netI 0.0272
_diffrn_reflns_limit_h_max 9
_diffrn_reflns_limit_h_min -9
_diffrn_reflns_limit_k_max 16
_diffrn_reflns_limit_k_min -16
_diffrn_reflns_limit_l_max 20
_diffrn_reflns_limit_l_min -20
_diffrn_reflns_number 23503
_diffrn_reflns_theta_full 34.50
_diffrn_reflns_theta_max 34.50
_diffrn_reflns_theta_min 1.58
_diffrn_standards_number 0
_exptl_absorpt_coefficient_mu 0.218
_exptl_absorpt_correction_T_max 0.9635
_exptl_absorpt_correction_T_min 0.9113
_exptl_absorpt_correction_type multi-scan
_exptl_absorpt_process_details '(<i>SADABS</i>; Bruker, 2009)'
_exptl_crystal_colour colourless
_exptl_crystal_density_diffrn 1.290
_exptl_crystal_density_method 'not measured'
_exptl_crystal_description block
_exptl_crystal_F_000 304
_exptl_crystal_size_max 0.43
_exptl_crystal_size_mid 0.31
_exptl_crystal_size_min 0.17
_refine_diff_density_max 0.304
_refine_diff_density_min -0.280
_refine_ls_extinction_method none
_refine_ls_goodness_of_fit_ref 1.033
_refine_ls_hydrogen_treatment constr
_refine_ls_matrix_type full
_refine_ls_number_parameters 181
_refine_ls_number_reflns 6213
_refine_ls_number_restraints 0
_refine_ls_restrained_S_all 1.033
_refine_ls_R_factor_all 0.0881
_refine_ls_R_factor_gt 0.0530
_refine_ls_shift/su_max 0.000
_refine_ls_shift/su_mean 0.000
_refine_ls_structure_factor_coef Fsqd
_refine_ls_weighting_details 'calc w=1/[\s^2^(Fo^2^)+(0.0765P)^2^+0.0748P] where P=(Fo^2^+2Fc^2^)/3'
_refine_ls_weighting_scheme calc
_refine_ls_wR_factor_gt 0.1405
_refine_ls_wR_factor_ref 0.1631
_reflns_number_gt 3805
_reflns_number_total 6213
_reflns_threshold_expression I>2\s(I)
_cod_data_source_file hb5778.cif
_cod_data_source_block I
_cod_database_code 2229063
_cod_database_fobs_code 2229063

loop_
_symmetry_equiv_pos_as_xyz
'x, y, z'
'-x, -y, -z'

loop_
_atom_site_type_symbol
_atom_site_label
_atom_site_fract_x
_atom_site_fract_y
_atom_site_fract_z
_atom_site_U_iso_or_equiv
_atom_site_adp_type
_atom_site_calc_flag
_atom_site_refinement_flags
_atom_site_occupancy
_atom_site_disorder_assembly
_atom_site_disorder_group
S S1 1.14439(6) 1.02701(4) 0.26563(3) 0.05911(14) Uani d . 1 . .
O O1 1.1085(2) 0.33486(12) 0.78317(9) 0.0741(3) Uani d . 1 . .
N N1 0.7031(2) 1.05243(12) 0.33719(9) 0.0523(3) Uani d . 1 . .
N N2 0.82991(18) 0.94641(11) 0.39100(8) 0.0448(2) Uani d . 1 . .
N N3 1.16801(18) 0.81311(11) 0.42311(8) 0.0470(2) Uani d . 1 . .
C C1 1.2380(2) 0.58244(13) 0.57132(10) 0.0459(3) Uani d . 1 . .
H H1A 1.3637 0.6030 0.5258 0.055 Uiso calc R 1 . .
C C2 1.2769(3) 0.47212(13) 0.64264(10) 0.0498(3) Uani d . 1 . .
H H2A 1.4261 0.4199 0.6442 0.060 Uiso calc R 1 . .
C C3 1.0917(3) 0.44125(14) 0.71078(10) 0.0515(3) Uani d . 1 . .
C C4 0.8704(3) 0.52078(17) 0.70788(12) 0.0620(4) Uani d . 1 . .
H H4A 0.7456 0.5008 0.7542 0.074 Uiso calc R 1 . .
C C5 0.8345(2) 0.62946(16) 0.63658(12) 0.0541(3) Uani d . 1 . .
H H5A 0.6852 0.6817 0.6354 0.065 Uiso calc R 1 . .
C C6 1.0186(2) 0.66223(12) 0.56621(9) 0.0405(2) Uani d . 1 . .
C C7 0.9808(2) 0.77580(12) 0.48936(9) 0.0397(2) Uani d . 1 . .
C C8 0.7710(2) 0.85747(13) 0.47028(10) 0.0497(3) Uani d . 1 . .
H H8A 0.6217 0.8533 0.5038 0.060 Uiso calc R 1 . .
C C9 0.8461(2) 1.10357(13) 0.26920(10) 0.0473(3) Uani d . 1 . .
C C10 1.0665(2) 0.91576(13) 0.36590(9) 0.0441(3) Uani d . 1 . .
C C11 0.7678(3) 1.22647(14) 0.20133(11) 0.0571(4) Uani d . 1 . .
H H11A 0.8370 1.2992 0.2240 0.069 Uiso calc R 1 . .
H H11B 0.5965 1.2493 0.2123 0.069 Uiso calc R 1 . .
C C12 0.8305(3) 1.21810(16) 0.08633(11) 0.0642(4) Uani d . 1 . .
H H12A 1.0026 1.1905 0.0754 0.077 Uiso calc R 1 . .
C C13 0.7083(6) 1.1178(2) 0.04179(17) 0.1097(9) Uani d . 1 . .
H H13A 0.7482 1.0322 0.0783 0.165 Uiso calc R 1 . .
H H13B 0.7594 1.1119 -0.0303 0.165 Uiso calc R 1 . .
H H13C 0.5393 1.1455 0.0489 0.165 Uiso calc R 1 . .
C C14 0.7663(6) 1.3557(2) 0.03141(17) 0.1117(9) Uani d . 1 . .
H H14A 0.8461 1.4183 0.0607 0.167 Uiso calc R 1 . .
H H14B 0.5975 1.3836 0.0400 0.167 Uiso calc R 1 . .
H H14C 0.8148 1.3522 -0.0411 0.167 Uiso calc R 1 . .
C C15 1.3354(4) 0.25718(19) 0.79377(16) 0.0840(6) Uani d . 1 . .
H H15A 1.3233 0.1863 0.8467 0.126 Uiso calc R 1 . .
H H15B 1.4436 0.3125 0.8127 0.126 Uiso calc R 1 . .
H H15C 1.3931 0.2200 0.7291 0.126 Uiso calc R 1 . .

loop_
_atom_site_aniso_label
_atom_site_aniso_U_11
_atom_site_aniso_U_22
_atom_site_aniso_U_33
_atom_site_aniso_U_12
_atom_site_aniso_U_13
_atom_site_aniso_U_23
S1 0.04595(19) 0.0694(3) 0.0549(2) -0.00092(16) 0.00022(14) 0.01745(17)
O1 0.0866(8) 0.0673(7) 0.0650(7) -0.0162(6) -0.0051(6) 0.0229(5)
N1 0.0439(6) 0.0567(7) 0.0504(6) 0.0074(5) -0.0069(5) 0.0047(5)
N2 0.0364(5) 0.0504(6) 0.0438(5) 0.0022(4) -0.0044(4) 0.0022(4)
N3 0.0361(5) 0.0551(6) 0.0462(6) -0.0009(4) -0.0031(4) 0.0060(4)
C1 0.0453(6) 0.0489(7) 0.0394(6) 0.0004(5) 0.0018(5) 0.0001(5)
C2 0.0532(7) 0.0483(7) 0.0440(6) 0.0019(5) -0.0021(5) -0.0004(5)
C3 0.0644(8) 0.0468(7) 0.0441(6) -0.0126(6) -0.0077(6) 0.0034(5)
C4 0.0531(8) 0.0731(10) 0.0584(8) -0.0177(7) 0.0027(6) 0.0119(7)
C5 0.0394(6) 0.0654(8) 0.0546(7) -0.0063(6) 0.0001(5) 0.0060(6)
C6 0.0395(6) 0.0448(6) 0.0374(5) -0.0054(5) -0.0040(4) -0.0050(4)
C7 0.0372(5) 0.0445(6) 0.0365(5) -0.0023(4) -0.0035(4) -0.0050(4)
C8 0.0375(6) 0.0565(8) 0.0505(7) -0.0008(5) 0.0019(5) 0.0051(6)
C9 0.0514(7) 0.0489(7) 0.0394(6) 0.0027(5) -0.0096(5) -0.0042(5)
C10 0.0364(6) 0.0528(7) 0.0409(6) -0.0022(5) -0.0038(4) 0.0010(5)
C11 0.0711(9) 0.0495(7) 0.0465(7) 0.0050(6) -0.0117(6) 0.0006(5)
C12 0.0702(10) 0.0673(9) 0.0486(8) 0.0017(8) -0.0023(7) 0.0078(7)
C13 0.175(3) 0.0923(15) 0.0672(12) -0.0145(17) -0.0461(15) -0.0119(11)
C14 0.164(3) 0.0872(14) 0.0717(13) -0.0059(16) -0.0039(14) 0.0319(11)
C15 0.1056(16) 0.0615(10) 0.0816(12) -0.0074(10) -0.0270(11) 0.0232(9)

loop_
_atom_type_symbol
_atom_type_description
_atom_type_scat_dispersion_real
_atom_type_scat_dispersion_imag
_atom_type_scat_source
C C 0.0033 0.0016 'International Tables Vol C Tables 4.2.6.8 and 6.1.1.4'
H H 0.0000 0.0000 'International Tables Vol C Tables 4.2.6.8 and 6.1.1.4'
N N 0.0061 0.0033 'International Tables Vol C Tables 4.2.6.8 and 6.1.1.4'
O O 0.0106 0.0060 'International Tables Vol C Tables 4.2.6.8 and 6.1.1.4'
S S 0.1246 0.1234 'International Tables Vol C Tables 4.2.6.8 and 6.1.1.4'

loop_
_geom_angle_atom_site_label_1
_geom_angle_atom_site_label_2
_geom_angle_atom_site_label_3
_geom_angle_site_symmetry_1
_geom_angle_site_symmetry_3
_geom_angle
_geom_angle_publ_flag
C10 S1 C9 . . 88.40(6) ?
C3 O1 C15 . . 117.66(14) ?
C9 N1 N2 . . 108.55(11) ?
C10 N2 C8 . . 107.69(10) ?
C10 N2 N1 . . 118.51(11) ?
C8 N2 N1 . . 133.79(11) ?
C10 N3 C7 . . 103.73(10) ?
C6 C1 C2 . . 122.09(12) ?
C6 C1 H1A . . 119.0 ?
C2 C1 H1A . . 119.0 ?
C3 C2 C1 . . 119.33(13) ?
C3 C2 H2A . . 120.3 ?
C1 C2 H2A . . 120.3 ?
O1 C3 C2 . . 124.39(14) ?
O1 C3 C4 . . 115.99(14) ?
C2 C3 C4 . . 119.62(13) ?
C5 C4 C3 . . 120.36(14) ?
C5 C4 H4A . . 119.8 ?
C3 C4 H4A . . 119.8 ?
C4 C5 C6 . . 121.14(14) ?
C4 C5 H5A . . 119.4 ?
C6 C5 H5A . . 119.4 ?
C1 C6 C5 . . 117.46(12) ?
C1 C6 C7 . . 121.12(11) ?
C5 C6 C7 . . 121.42(11) ?
C8 C7 N3 . . 111.03(11) ?
C8 C7 C6 . . 127.62(11) ?
N3 C7 C6 . . 121.35(10) ?
N2 C8 C7 . . 104.79(11) ?
N2 C8 H8A . . 127.6 ?
C7 C8 H8A . . 127.6 ?
N1 C9 C11 . . 122.38(13) ?
N1 C9 S1 . . 116.15(10) ?
C11 C9 S1 . . 121.36(11) ?
N3 C10 N2 . . 112.76(11) ?
N3 C10 S1 . . 138.85(10) ?
N2 C10 S1 . . 108.39(9) ?
C9 C11 C12 . . 116.36(12) ?
C9 C11 H11A . . 108.2 ?
C12 C11 H11A . . 108.2 ?
C9 C11 H11B . . 108.2 ?
C12 C11 H11B . . 108.2 ?
H11A C11 H11B . . 107.4 ?
C13 C12 C11 . . 112.03(16) ?
C13 C12 C14 . . 110.67(17) ?
C11 C12 C14 . . 109.10(15) ?
C13 C12 H12A . . 108.3 ?
C11 C12 H12A . . 108.3 ?
C14 C12 H12A . . 108.3 ?
C12 C13 H13A . . 109.5 ?
C12 C13 H13B . . 109.5 ?
H13A C13 H13B . . 109.5 ?
C12 C13 H13C . . 109.5 ?
H13A C13 H13C . . 109.5 ?
H13B C13 H13C . . 109.5 ?
C12 C14 H14A . . 109.5 ?
C12 C14 H14B . . 109.5 ?
H14A C14 H14B . . 109.5 ?
C12 C14 H14C . . 109.5 ?
H14A C14 H14C . . 109.5 ?
H14B C14 H14C . . 109.5 ?
O1 C15 H15A . . 109.5 ?
O1 C15 H15B . . 109.5 ?
H15A C15 H15B . . 109.5 ?
O1 C15 H15C . . 109.5 ?
H15A C15 H15C . . 109.5 ?
H15B C15 H15C . . 109.5 ?

loop_
_geom_bond_atom_site_label_1
_geom_bond_atom_site_label_2
_geom_bond_site_symmetry_2
_geom_bond_distance
_geom_bond_publ_flag
S1 C10 . 1.7290(13) ?
S1 C9 . 1.7545(14) ?
O1 C3 . 1.3690(16) ?
O1 C15 . 1.416(2) ?
N1 C9 . 1.2864(19) ?
N1 N2 . 1.3721(14) ?
N2 C10 . 1.3554(16) ?
N2 C8 . 1.3689(16) ?
N3 C10 . 1.3133(15) ?
N3 C7 . 1.3957(16) ?
C1 C6 . 1.3825(17) ?
C1 C2 . 1.3947(17) ?
C1 H1A . 0.9300 ?
C2 C3 . 1.379(2) ?
C2 H2A . 0.9300 ?
C3 C4 . 1.388(2) ?
C4 C5 . 1.381(2) ?
C4 H4A . 0.9300 ?
C5 C6 . 1.3967(18) ?
C5 H5A . 0.9300 ?
C6 C7 . 1.4622(16) ?
C7 C8 . 1.3722(17) ?
C8 H8A . 0.9300 ?
C9 C11 . 1.4966(18) ?
C11 C12 . 1.510(2) ?
C11 H11A . 0.9700 ?
C11 H11B . 0.9700 ?
C12 C13 . 1.503(3) ?
C12 C14 . 1.521(2) ?
C12 H12A . 0.9800 ?
C13 H13A . 0.9600 ?
C13 H13B . 0.9600 ?
C13 H13C . 0.9600 ?
C14 H14A . 0.9600 ?
C14 H14B . 0.9600 ?
C14 H14C . 0.9600 ?
C15 H15A . 0.9600 ?
C15 H15B . 0.9600 ?
C15 H15C . 0.9600 ?

loop_
_geom_hbond_atom_site_label_D
_geom_hbond_atom_site_label_H
_geom_hbond_atom_site_label_A
_geom_hbond_site_symmetry_A
_geom_hbond_distance_DH
_geom_hbond_distance_HA
_geom_hbond_distance_DA
_geom_hbond_angle_DHA
_geom_hbond_publ_flag
C11 H11A Cg3 2_776 0.97 2.60 3.5063(16) 155 yes

loop_
_geom_torsion_atom_site_label_1
_geom_torsion_atom_site_label_2
_geom_torsion_atom_site_label_3
_geom_torsion_atom_site_label_4
_geom_torsion_site_symmetry_1
_geom_torsion_site_symmetry_2
_geom_torsion_site_symmetry_3
_geom_torsion_site_symmetry_4
_geom_torsion
_geom_torsion_publ_flag
C9 N1 N2 C10 . . . . 0.23(17) ?
C9 N1 N2 C8 . . . . 179.94(14) ?
C6 C1 C2 C3 . . . . -0.3(2) ?
C15 O1 C3 C2 . . . . 4.8(2) ?
C15 O1 C3 C4 . . . . -175.43(15) ?
C1 C2 C3 O1 . . . . 179.30(13) ?
C1 C2 C3 C4 . . . . -0.4(2) ?
O1 C3 C4 C5 . . . . -179.11(14) ?
C2 C3 C4 C5 . . . . 0.7(2) ?
C3 C4 C5 C6 . . . . -0.2(2) ?
C2 C1 C6 C5 . . . . 0.7(2) ?
C2 C1 C6 C7 . . . . -178.73(12) ?
C4 C5 C6 C1 . . . . -0.5(2) ?
C4 C5 C6 C7 . . . . 178.95(13) ?
C10 N3 C7 C8 . . . . -0.10(14) ?
C10 N3 C7 C6 . . . . 179.31(11) ?
C1 C6 C7 C8 . . . . 175.00(13) ?
C5 C6 C7 C8 . . . . -4.5(2) ?
C1 C6 C7 N3 . . . . -4.31(18) ?
C5 C6 C7 N3 . . . . 176.24(12) ?
C10 N2 C8 C7 . . . . 0.06(15) ?
N1 N2 C8 C7 . . . . -179.67(13) ?
N3 C7 C8 N2 . . . . 0.03(15) ?
C6 C7 C8 N2 . . . . -179.34(11) ?
N2 N1 C9 C11 . . . . -176.23(11) ?
N2 N1 C9 S1 . . . . -0.04(15) ?
C10 S1 C9 N1 . . . . -0.10(12) ?
C10 S1 C9 C11 . . . . 176.13(11) ?
C7 N3 C10 N2 . . . . 0.14(15) ?
C7 N3 C10 S1 . . . . -179.92(13) ?
C8 N2 C10 N3 . . . . -0.13(16) ?
N1 N2 C10 N3 . . . . 179.65(11) ?
C8 N2 C10 S1 . . . . 179.92(9) ?
N1 N2 C10 S1 . . . . -0.31(15) ?
C9 S1 C10 N3 . . . . -179.73(16) ?
C9 S1 C10 N2 . . . . 0.21(10) ?
N1 C9 C11 C12 . . . . -129.32(16) ?
S1 C9 C11 C12 . . . . 54.69(18) ?
C9 C11 C12 C13 . . . . 64.3(2) ?
C9 C11 C12 C14 . . . . -172.81(17) ?

loop_
_cod_related_entry_id
_cod_related_entry_database
_cod_related_entry_code
1 ChemSpider 12158219
